data_7041005
loop_
_publ_author_name
'Ponou, Sim\'eon'
'Lidin, Sven'

_publ_section_title
;
 Exo-bonded six-membered heterocycle in the crystal structures of
 RE7Co2Ge4 (RE = La-Nd).
;
_journal_issue 46
_journal_name_full 'Dalton transactions (Cambridge, England : 2003)'
_journal_page_first 18522
_journal_page_last 18531
_journal_paper_doi 10.1039/c6dt03302d
_journal_volume 45
_journal_year 2016
_chemical_formula_sum 'Co2 Ge4 Nd7'
_chemical_formula_weight 1417.9
_space_group_IT_number 14
_symmetry_cell_setting monoclinic
_symmetry_Int_Tables_number 14
_symmetry_space_group_name_Hall '-P 2ybc'
_symmetry_space_group_name_H-M 'P 1 21/c 1'
_audit_update_record
;
2016-10-20 deposited with the CCDC.
2016-10-24 downloaded from the CCDC.
;
_cell_angle_alpha 90
_cell_angle_beta 109.478(7)
_cell_angle_gamma 90
_cell_formula_units_Z 4
_cell_length_a 9.1859(5)
_cell_length_b 12.2022(6)
_cell_length_c 12.2000(8)
_cell_measurement_reflns_used 4320
_cell_measurement_temperature 293
_cell_measurement_theta_max 28.82
_cell_measurement_theta_min 2.88
_cell_volume 1289.21(14)
_computing_cell_refinement
;
CrysAlisPro, Agilent Technologies,
Version 1.171.35.6 (release 27-01-2011 CrysAlis171 .NET)
(compiled Jan 27 2011,13:34:29)
;
_computing_data_collection
;
CrysAlisPro, Agilent Technologies,
Version 1.171.35.6 (release 27-01-2011 CrysAlis171 .NET)
(compiled Jan 27 2011,13:34:29)
;
_computing_data_reduction
;
CrysAlisPro, Agilent Technologies,
Version 1.171.35.6 (release 27-01-2011 CrysAlis171 .NET)
(compiled Jan 27 2011,13:34:29)
;
_diffrn_ambient_temperature 293
_diffrn_detector_area_resol_mean 16.1367
_diffrn_measured_fraction_theta_full 0.98
_diffrn_measured_fraction_theta_max 0.93
_diffrn_measurement_device 'four-circle diffractometer'
_diffrn_measurement_device_type 'Xcalibur, Eos'
_diffrn_measurement_method '\w scans'
_diffrn_radiation_monochromator graphite
_diffrn_radiation_probe x-ray
_diffrn_radiation_source 'Enhance (Mo) X-ray Source'
_diffrn_radiation_type 'Mo K\a'
_diffrn_radiation_wavelength 0.7107
_diffrn_reflns_av_R_equivalents 0.047
_diffrn_reflns_av_sigmaI/netI 0.0531
_diffrn_reflns_limit_h_max 12
_diffrn_reflns_limit_h_min -12
_diffrn_reflns_limit_k_max 16
_diffrn_reflns_limit_k_min -16
_diffrn_reflns_limit_l_max 16
_diffrn_reflns_limit_l_min -16
_diffrn_reflns_number 23501
_diffrn_reflns_theta_full 28.01
_diffrn_reflns_theta_max 28.89
_diffrn_reflns_theta_min 2.88
_exptl_absorpt_coefficient_mu 39.23
_exptl_absorpt_correction_T_max 1
_exptl_absorpt_correction_T_min 0.296
_exptl_absorpt_correction_type multi-scan
_exptl_absorpt_process_details
;
CrysAlisPro, Agilent Technologies,
Version 1.171.35.6 (release 27-01-2011 CrysAlis171 .NET)
(compiled Jan 27 2011,13:34:29)
Empirical absorption correction using spherical harmonics,
 implemented in SCALE3 ABSPACK scaling algorithm.
;
_exptl_crystal_density_diffrn 7.3052
_exptl_crystal_F_000 1204
_refine_diff_density_max 1.47
_refine_diff_density_min -1.07
_refine_ls_extinction_coef 240(30)
_refine_ls_extinction_method 'B-C type 1 Gaussian isotropic (Becker & Coppens, 1974)'
_refine_ls_goodness_of_fit_gt 1.29
_refine_ls_goodness_of_fit_ref 1.18
_refine_ls_number_constraints 0
_refine_ls_number_parameters 122
_refine_ls_number_reflns 6741
_refine_ls_number_restraints 0
_refine_ls_R_factor_all 0.0747
_refine_ls_R_factor_gt 0.0360
_refine_ls_shift/su_max 0.0428
_refine_ls_shift/su_mean 0.0059
_refine_ls_structure_factor_coef Fsqd
_refine_ls_weighting_details w=1/(\s^2^(I)+0.0004I^2^)
_refine_ls_weighting_scheme sigma
_refine_ls_wR_factor_gt 0.0902
_refine_ls_wR_factor_ref 0.1087
_reflns_number_gt 3901
_reflns_number_total 6741
_reflns_threshold_expression I>3\s(I)
_cod_data_source_file c6dt03302d1.cif
_cod_data_source_block I
_cod_depositor_comments
;
The following automatic conversions were performed:

'_diffrn_radiation_probe' value 'X-ray' changed to 'x-ray' according
to
/usr/data/users/saulius/crontab/automatic-downloads/rss-feeds/RSC/lib/dictionaries/cif_core.dic
dictionary named 'cif_core.dic' version 2.4.2 from 2011-04-26.

Automatic conversion script
Id: cif_fix_values 4268 2015-11-12 08:31:59Z antanas 

 Adding full bibliography for 7041002--7041005.cif.
;
_cod_original_sg_symbol_Hall '-P 2ycb'
_cod_database_code 7041005

loop_
_space_group_symop_id
_space_group_symop_operation_xyz
1 x,y,z
2 -x,y+1/2,-z+1/2
3 -x,-y,-z
4 x,-y+1/2,z+1/2

loop_
_atom_site_label
_atom_site_type_symbol
_atom_site_fract_x
_atom_site_fract_y
_atom_site_fract_z
_atom_site_adp_type
_atom_site_U_iso_or_equiv
_atom_site_site_symmetry_multiplicity
_atom_site_occupancy
_atom_site_calc_flag
Nd1 Nd 0.00194(11) 0.61979(6) 0.34163(7) Uani 0.0097(3) 4 0.5 d
Nd2 Nd 0.00196(11) 0.39938(7) 0.10064(7) Uani 0.0090(3) 4 0.5 d
Nd3 Nd -0.00005(11) 0.34043(6) 0.37934(7) Uani 0.0101(3) 4 0.5 d
Nd4 Nd 0.64474(7) 0.49782(8) 0.16282(9) Uani 0.0081(4) 4 0.5 d
Nd5 Nd 0.36154(10) 0.24697(7) 0.09172(9) Uani 0.0085(5) 4 0.5 d
Nd6 Nd 0.63757(10) 0.25180(7) 0.41102(9) Uani 0.0085(5) 4 0.5 d
Nd7 Nd 0.36679(7) 0.49827(8) 0.34496(9) Uani 0.0087(4) 4 0.5 d
Ge1 Ge 0.25176(13) -0.00004(16) 0.06263(17) Uani 0.0094(7) 4 0.5 d
Ge2 Ge 0.29872(13) 0.50071(16) 0.07508(18) Uani 0.0091(7) 4 0.5 d
Ge3 Ge 0.7227(2) 0.25060(14) 0.17877(17) Uani 0.0093(8) 4 0.5 d
Ge4 Ge 0.2760(2) 0.25269(14) 0.31560(17) Uani 0.0089(8) 4 0.5 d
Co1 Co 0.1373(2) 0.62056(18) 0.15735(18) Uani 0.0124(8) 4 0.5 d
Co2 Co 0.1348(2) 0.12245(18) 0.41274(18) Uani 0.0123(7) 4 0.5 d

loop_
_atom_site_aniso_label
_atom_site_aniso_type_symbol
_atom_site_aniso_U_11
_atom_site_aniso_U_22
_atom_site_aniso_U_33
_atom_site_aniso_U_12
_atom_site_aniso_U_13
_atom_site_aniso_U_23
Nd1 Nd 0.0094(4) 0.0088(4) 0.0106(4) 0.0000(4) 0.0031(4) 0.0007(3)
Nd2 Nd 0.0096(3) 0.0079(4) 0.0096(4) -0.0003(3) 0.0034(4) 0.0005(3)
Nd3 Nd 0.0090(4) 0.0095(4) 0.0116(4) -0.0004(4) 0.0033(4) 0.0005(3)
Nd4 Nd 0.0077(3) 0.0056(8) 0.0110(8) -0.0004(4) 0.0030(4) -0.0001(3)
Nd5 Nd 0.0084(5) 0.0058(8) 0.0116(8) -0.0004(3) 0.0039(4) 0.0001(3)
Nd6 Nd 0.0072(5) 0.0066(8) 0.0111(8) 0.0001(3) 0.0024(4) 0.0001(3)
Nd7 Nd 0.0086(3) 0.0059(8) 0.0120(8) -0.0011(4) 0.0037(4) -0.0004(3)
Ge1 Ge 0.0108(6) 0.0086(12) 0.0081(12) -0.0005(8) 0.0022(7) 0.0006(7)
Ge2 Ge 0.0086(6) 0.0061(12) 0.0129(13) 0.0004(8) 0.0041(8) -0.0010(7)
Ge3 Ge 0.0110(9) 0.0068(13) 0.0100(13) 0.0016(7) 0.0031(8) 0.0007(6)
Ge4 Ge 0.0094(9) 0.0074(13) 0.0110(13) -0.0017(7) 0.0049(8) -0.0004(6)
Co1 Co 0.0153(10) 0.0098(12) 0.0128(12) 0.0002(9) 0.0055(9) -0.0020(8)
Co2 Co 0.0134(10) 0.0114(12) 0.0126(12) 0.0013(10) 0.0053(9) 0.0034(8)

loop_
_atom_type_symbol
_atom_type_scat_dispersion_real
_atom_type_scat_dispersion_imag
_atom_type_scat_source
Co 0.3494 0.9721 'International Tables Vol C tables 4.2.6.8 and 6.1.1.1'
Ge 0.1547 1.8001 'International Tables Vol C tables 4.2.6.8 and 6.1.1.1'
Nd -0.1943 3.0179 'International Tables Vol C tables 4.2.6.8 and 6.1.1.1'

loop_
_geom_bond_atom_site_label_1
_geom_bond_atom_site_label_2
_geom_bond_site_symmetry_2
_geom_bond_distance
Nd1 Nd2 2_555 3.4861(12)
Nd1 Nd3 . 3.4406(11)
Nd1 Nd3 2_555 3.8060(12)
Nd1 Nd3 3_566 3.4443(14)
Nd1 Nd4 1_455 3.6010(12)
Nd1 Nd7 . 3.6527(13)
Nd1 Ge3 2_655 3.071(2)
Nd1 Ge4 2_555 3.0920(19)
Nd1 Co1 . 2.909(3)
Nd1 Co2 2_555 2.934(2)
Nd2 Nd2 3_565 3.4645(13)
Nd2 Nd3 . 3.4815(14)
Nd2 Nd4 1_455 3.8008(14)
Nd2 Ge2 . 3.1022(19)
Nd2 Ge2 3_565 3.1245(17)
Nd2 Co1 . 2.955(2)
Nd2 Co1 3_565 2.986(2)
Nd2 Co2 2_555 2.979(2)
Nd2 Co2 4_554 2.946(3)
Nd3 Nd5 4_555 3.6254(13)
Nd3 Nd6 1_455 3.6412(15)
Nd3 Ge3 1_455 3.0854(19)
Nd3 Ge4 . 3.081(2)
Nd3 Co1 2_545 2.935(2)
Nd3 Co2 . 2.905(2)
Nd4 Ge1 2_655 3.162(2)
Nd4 Ge2 . 2.9968(13)
Nd4 Ge2 3_665 3.114(2)
Nd4 Ge3 . 3.091(2)
Nd4 Ge4 2_655 3.185(2)
Nd4 Co2 2_655 2.917(3)
Nd5 Ge1 . 3.161(2)
Nd5 Ge2 . 3.144(2)
Nd5 Ge3 . 3.128(2)
Nd5 Ge4 . 3.085(3)
Nd5 Co2 4_554 2.935(2)
Nd6 Nd7 . 3.8137(13)
Nd6 Ge1 2_655 3.176(2)
Nd6 Ge2 2_645 3.113(2)
Nd6 Ge3 . 3.181(3)
Nd6 Ge3 4_555 3.095(2)
Nd6 Ge4 . 3.132(2)
Nd6 Co1 2_645 2.948(3)
Nd7 Nd7 3_666 3.7587(14)
Nd7 Ge1 4_555 3.169(2)
Nd7 Ge2 . 3.140(2)
Nd7 Ge3 2_655 3.175(2)
Nd7 Ge4 . 3.099(2)
Nd7 Co1 . 2.948(2)
Ge2 Co1 . 2.518(3)
Ge2 Co2 4_554 2.542(3)
Ge3 Co1 2_645 2.541(3)
Ge4 Co2 . 2.576(3)
Co1 Co2 2_555 2.356(3)

loop_
_twin_individual_id
_twin_individual_mass_fraction_refined
_twin_individual_twin_matrix_11
_twin_individual_twin_matrix_12
_twin_individual_twin_matrix_13
_twin_individual_twin_matrix_21
_twin_individual_twin_matrix_22
_twin_individual_twin_matrix_23
_twin_individual_twin_matrix_31
_twin_individual_twin_matrix_32
_twin_individual_twin_matrix_33
1 0.491(2) 1 0 0 0 1 0 0 0 1
2 0.1777(15) 1 0 0 -0.25 0 1 0.25 -1 0
3 0.0645(7) 1 0 0 0 -1 0 0.5 0 -1
4 0.2670(15) 1 0 0 0.25 0 -1 0.25 1 0
